data_2017000
loop_
_publ_author_name
'Sereda, Olha'
'Stoeckli-Evans, Helen'

_publ_section_title
;Poly[deca-\m~2~-cyanido-dicyanidobis(\m~2~-ethylenediamine)bis(ethylenediamine)tricadmium(II)dicobalt(III)]:
 a two-dimensional coordination polymer
;
_journal_coeditor_code FA3180
_journal_issue 3
_journal_name_full 'Acta Crystallographica Section C'
_journal_page_first m118
_journal_page_last m120
_journal_paper_doi 10.1107/S0108270109003709
_journal_volume 65
_journal_year 2009
_chemical_formula_iupac '[Cd3 Co2 (C N)12 (C2 H8 N2)4]'
_chemical_formula_moiety 'C20 H32 Cd3 Co2 N20'
_chemical_formula_sum 'C20 H32 Cd3 Co2 N20'
_chemical_formula_weight 1007.72
_chemical_name_systematic
;
Poly[deca-\m~2~-cyanido-dicyanidobis(\m~2~-
ethylenediamine)bis(ethylenediamine)tricadmium(II)dicobalt(III)]
;
_space_group_IT_number 15
_symmetry_cell_setting monoclinic
_symmetry_space_group_name_Hall '-C 2yc'
_symmetry_space_group_name_H-M 'C 1 2/c 1'
_atom_sites_solution_hydrogens geom
_atom_sites_solution_primary direct
_atom_sites_solution_secondary difmap
_audit_creation_method SHELXL-97
_cell_angle_alpha 90.00
_cell_angle_beta 97.770(4)
_cell_angle_gamma 90.00
_cell_formula_units_Z 4
_cell_length_a 21.7002(11)
_cell_length_b 7.7859(5)
_cell_length_c 19.6450(9)
_cell_measurement_reflns_used 26539
_cell_measurement_temperature 173(2)
_cell_measurement_theta_max 29.63
_cell_measurement_theta_min 1.895
_cell_volume 3288.7(3)
_computing_cell_refinement 'X-AREA (Stoe & Cie, 2005)'
_computing_data_collection 'X-AREA (Stoe & Cie, 2005)'
_computing_data_reduction 'X-RED32 (Stoe & Cie, 2005)'
_computing_molecular_graphics 'ORTEP-3 (Farrugia, 1997) and PLATON (Spek, 2003)'
_computing_publication_material 'SHELXL97 (Sheldrick, 2008)'
_computing_structure_refinement 'SHELXL97 (Sheldrick, 2008)'
_computing_structure_solution 'SHELXS97 (Sheldrick, 2008)'
_diffrn_ambient_temperature 173(2)
_diffrn_measured_fraction_theta_full 0.990
_diffrn_measured_fraction_theta_max 0.990
_diffrn_measurement_device_type 'Stoe IPDS-II'
_diffrn_measurement_method '\w and \f'
_diffrn_radiation_monochromator graphite
_diffrn_radiation_source 'fine-focus sealed tube'
_diffrn_radiation_type MoK\a
_diffrn_radiation_wavelength 0.71073
_diffrn_reflns_av_R_equivalents 0.0228
_diffrn_reflns_av_sigmaI/netI 0.0133
_diffrn_reflns_limit_h_max 29
_diffrn_reflns_limit_h_min -29
_diffrn_reflns_limit_k_max 10
_diffrn_reflns_limit_k_min -10
_diffrn_reflns_limit_l_max 25
_diffrn_reflns_limit_l_min -26
_diffrn_reflns_number 19479
_diffrn_reflns_theta_full 29.19
_diffrn_reflns_theta_max 29.19
_diffrn_reflns_theta_min 1.89
_diffrn_standards_decay_% 0
_diffrn_standards_number 0
_exptl_absorpt_coefficient_mu 2.944
_exptl_absorpt_correction_T_max 0.540
_exptl_absorpt_correction_T_min 0.440
_exptl_absorpt_correction_type multi-scan
_exptl_absorpt_process_details '(MULscanABS in PLATON; Spek, 2003)'
_exptl_crystal_colour orange
_exptl_crystal_density_diffrn 2.035
_exptl_crystal_density_method 'not measured'
_exptl_crystal_description block
_exptl_crystal_F_000 1960
_exptl_crystal_size_max 0.42
_exptl_crystal_size_mid 0.33
_exptl_crystal_size_min 0.21
_refine_diff_density_max 0.564
_refine_diff_density_min -0.597
_refine_ls_extinction_coef 0.00080(5)
_refine_ls_extinction_expression Fc^*^=kFc[1+0.001xFc^2^\l^3^/sin(2\q)]^-1/4^
_refine_ls_extinction_method 'SHELXL97 (Sheldrick, 2008)'
_refine_ls_goodness_of_fit_ref 1.108
_refine_ls_hydrogen_treatment constr
_refine_ls_matrix_type full
_refine_ls_number_parameters 205
_refine_ls_number_reflns 4410
_refine_ls_number_restraints 0
_refine_ls_restrained_S_all 1.108
_refine_ls_R_factor_all 0.0208
_refine_ls_R_factor_gt 0.0181
_refine_ls_shift/su_max 0.001
_refine_ls_shift/su_mean 0.000
_refine_ls_structure_factor_coef Fsqd
_refine_ls_weighting_details 'calc w=1/[\s^2^(Fo^2^)+(0.0218P)^2^+3.6987P] where P=(Fo^2^+2Fc^2^)/3'
_refine_ls_weighting_scheme calc
_refine_ls_wR_factor_gt 0.0429
_refine_ls_wR_factor_ref 0.0438
_reflns_number_gt 4101
_reflns_number_total 4410
_reflns_threshold_expression I>2\s(I)
_cod_data_source_file fa3180.cif
_cod_data_source_block I
_cod_depositor_comments
;
The following automatic conversions were performed:
'_symmetry_cell_setting' value 'Monoclinic' changed to 'monoclinic'
according to '/home/saulius/struct/CIF-dictionaries/cif_core.dic'
dictionary named 'cif_core.dic' version 2.4.1 from 2010-06-29.

Automatic conversion script
Id: cif_fix_enum 1527 2010-12-29 10:47:43Z saulius 

The following automatic conversions were performed:

'_symmetry_cell_setting' value 'Monoclinic' changed to 'monoclinic'
according to /home/saulius/struct/CIF-dictionaries/cif_core.dic
dictionary named 'cif_core.dic' version 2.4.1 from 2010-06-29.

Automatic conversion script
Id: cif_fix_values 1715 2011-07-08 13:25:40Z adriana 
;
_cod_original_sg_symbol_H-M 'C 2/c'
_cod_database_code 2017000
_cod_database_fobs_code 2017000

loop_
_symmetry_equiv_pos_site_id
_symmetry_equiv_pos_as_xyz
1 x,y,z
2 -x,y,1/2-z
3 -x,-y,-z
4 x,-y,1/2+z
5 1/2+x,1/2+y,z
6 1/2-x,1/2+y,1/2-z
7 1/2-x,1/2-y,-z
8 1/2+x,1/2-y,1/2+z

loop_
_atom_site_aniso_label
_atom_site_aniso_U_11
_atom_site_aniso_U_22
_atom_site_aniso_U_33
_atom_site_aniso_U_12
_atom_site_aniso_U_13
_atom_site_aniso_U_23
Cd1 0.01620(10) 0.01220(10) 0.01310(10) 0.0000 0.00140(10) 0.0000
Cd2 0.01440(10) 0.01340(10) 0.01330(10) -0.00050(10) 0.00140(10) -0.00020(10)
Co1 0.01140(10) 0.00970(10) 0.01170(10) -0.00040(10) 0.00150(10) -0.00060(10)
N1 0.0280(7) 0.0210(7) 0.0223(7) -0.0015(6) 0.0055(6) 0.0041(5)
N2 0.0193(6) 0.0260(7) 0.0243(7) -0.0011(5) 0.0035(6) 0.0009(6)
N3 0.0144(6) 0.0183(6) 0.0173(6) -0.0023(5) 0.0037(5) -0.0008(5)
N4 0.0171(6) 0.0208(6) 0.0175(6) 0.0002(5) 0.0025(5) -0.0021(5)
N5 0.0296(7) 0.0175(6) 0.0180(6) 0.0012(5) 0.0040(5) 0.0011(5)
N6 0.0230(7) 0.0194(6) 0.0236(7) 0.0049(5) 0.0031(5) 0.0042(5)
N7 0.0179(7) 0.0259(7) 0.0394(9) -0.0012(6) 0.0072(6) 0.0007(7)
N8 0.0229(6) 0.0212(7) 0.0187(6) -0.0041(5) 0.0048(5) -0.0041(5)
N9 0.0238(7) 0.0192(6) 0.0216(7) -0.0025(5) 0.0046(5) -0.0039(5)
N10 0.0181(6) 0.0211(6) 0.0244(7) -0.0026(5) 0.0042(5) -0.0046(6)
C1 0.0328(9) 0.0234(8) 0.0277(9) 0.0083(7) -0.0006(7) 0.0058(7)
C2 0.0214(8) 0.0309(9) 0.0281(9) 0.0028(7) -0.0057(7) -0.0004(7)
C3 0.0243(8) 0.0154(7) 0.0256(8) -0.0031(6) 0.0092(6) -0.0005(6)
C4 0.0260(8) 0.0251(8) 0.0199(8) 0.0059(6) 0.0079(7) 0.0055(6)
C5 0.0176(6) 0.0147(6) 0.0138(7) -0.0009(5) 0.0028(5) -0.0020(5)
C6 0.0138(6) 0.0150(6) 0.0187(7) 0.0011(5) 0.0025(5) -0.0012(5)
C7 0.0180(7) 0.0129(6) 0.0182(7) -0.0002(5) 0.0019(6) -0.0003(5)
C8 0.0134(6) 0.0144(6) 0.0158(7) -0.0010(5) 0.0030(5) 0.0012(5)
C9 0.0153(6) 0.0134(6) 0.0170(7) -0.0011(5) 0.0035(5) 0.0004(5)
C10 0.0170(7) 0.0134(6) 0.0154(7) -0.0001(5) 0.0025(5) -0.0021(5)

loop_
_atom_site_type_symbol
_atom_site_label
_atom_site_fract_x
_atom_site_fract_y
_atom_site_fract_z
_atom_site_U_iso_or_equiv
_atom_site_thermal_displace_type
_atom_site_calc_flag
_atom_site_refinement_flags
_atom_site_occupancy
Cd Cd1 0.00000 0.69895(2) 0.25000 0.01390(10) Uani . . 1.000
Cd Cd2 0.137020(10) 0.303430(10) 0.074150(10) 0.01370(10) Uani . . 1.000
Co Co1 0.102340(10) 0.79802(2) -0.113210(10) 0.01090(10) Uani . . 1.000
N N1 0.16491(7) 0.1545(2) 0.18039(8) 0.0236(4) Uani . . 1.000
N N2 0.24830(7) 0.2708(2) 0.08771(8) 0.0232(4) Uani . . 1.000
N N3 0.13543(6) 0.55055(17) 0.14276(7) 0.0165(3) Uani . . 1.000
N N4 0.00292(6) 0.64335(18) 0.13543(7) 0.0185(3) Uani . . 1.000
N N5 0.13508(7) 0.48927(19) -0.01949(7) 0.0216(4) Uani . . 1.000
N N6 -0.07124(7) 0.91044(19) 0.21489(8) 0.0220(4) Uani . . 1.000
N N7 0.23419(7) 0.8340(2) -0.14653(9) 0.0274(4) Uani . . 1.000
N N8 -0.07666(7) 0.46368(19) 0.22806(7) 0.0208(4) Uani . . 1.000
N N9 0.12958(7) 0.06613(18) 0.00020(8) 0.0214(4) Uani . . 1.000
N N10 0.03215(7) 0.24470(19) 0.08608(8) 0.0211(4) Uani . . 1.000
C C1 0.22682(9) 0.0784(2) 0.18002(10) 0.0284(5) Uani . . 1.000
C C2 0.27078(9) 0.2101(2) 0.15773(10) 0.0276(5) Uani . . 1.000
C C3 0.11100(8) 0.7238(2) 0.12329(9) 0.0212(4) Uani . . 1.000
C C4 0.04423(8) 0.7229(2) 0.09015(9) 0.0232(5) Uani . . 1.000
C C5 0.12428(7) 0.6094(2) -0.05328(8) 0.0153(4) Uani . . 1.000
C C6 -0.08181(7) 1.02065(19) 0.17606(8) 0.0158(4) Uani . . 1.000
C C7 0.18510(7) 0.81717(19) -0.13199(8) 0.0164(4) Uani . . 1.000
C C8 -0.08643(7) 0.36133(19) 0.18587(8) 0.0144(4) Uani . . 1.000
C C9 0.11920(7) -0.03782(19) -0.04133(8) 0.0151(4) Uani . . 1.000
C C10 0.01827(7) 0.77754(19) -0.09605(8) 0.0152(4) Uani . . 1.000
H H1A 0.16550 0.22970 0.21660 0.0280 Uiso calc R 1.000
H H1B 0.13630 0.06980 0.18520 0.0280 Uiso calc R 1.000
H H1C 0.22390 -0.02070 0.14820 0.0340 Uiso calc R 1.000
H H1D 0.24290 0.03640 0.22660 0.0340 Uiso calc R 1.000
H H2A 0.26660 0.37440 0.08010 0.0280 Uiso calc R 1.000
H H2B 0.25910 0.19310 0.05610 0.0280 Uiso calc R 1.000
H H2C 0.27410 0.30840 0.19000 0.0330 Uiso calc R 1.000
H H2D 0.31260 0.15880 0.15870 0.0330 Uiso calc R 1.000
H H3A 0.17620 0.56800 0.16130 0.0200 Uiso calc R 1.000
H H3B 0.11510 0.51770 0.17880 0.0200 Uiso calc R 1.000
H H3C 0.13700 0.77600 0.09110 0.0250 Uiso calc R 1.000
H H3D 0.11460 0.79670 0.16490 0.0250 Uiso calc R 1.000
H H4A 0.00950 0.52690 0.13270 0.0220 Uiso calc R 1.000
H H4B -0.03690 0.66250 0.11410 0.0220 Uiso calc R 1.000
H H4C 0.03050 0.84230 0.07950 0.0280 Uiso calc R 1.000
H H4D 0.04090 0.65840 0.04640 0.0280 Uiso calc R 1.000

loop_
_atom_type_symbol
_atom_type_description
_atom_type_scat_dispersion_real
_atom_type_scat_dispersion_imag
_atom_type_scat_source
C C 0.0033 0.0016 'International Tables Vol C Tables 4.2.6.8 and 6.1.1.4'
H H 0.0000 0.0000 'International Tables Vol C Tables 4.2.6.8 and 6.1.1.4'
Cd Cd -0.8075 1.2024 'International Tables Vol C Tables 4.2.6.8 and 6.1.1.4'
Co Co 0.3494 0.9721 'International Tables Vol C Tables 4.2.6.8 and 6.1.1.4'
N N 0.0061 0.0033 'International Tables Vol C Tables 4.2.6.8 and 6.1.1.4'

loop_
_geom_angle_atom_site_label_1
_geom_angle_atom_site_label_2
_geom_angle_atom_site_label_3
_geom_angle_site_symmetry_1
_geom_angle_site_symmetry_2
_geom_angle_site_symmetry_3
_geom_angle
_geom_angle_publ_flag
N4 Cd1 N6 . . . 87.00(5) no
N4 Cd1 N8 . . . 78.29(5) no
N4 Cd1 N4 . . 2_555 158.32(5) no
N4 Cd1 N6 . . 2_555 108.77(5) no
N4 Cd1 N8 . . 2_555 85.66(5) no
N6 Cd1 N8 . . . 93.96(5) no
N4 Cd1 N6 2_555 . . 108.77(5) no
N6 Cd1 N6 . . 2_555 88.55(5) no
N6 Cd1 N8 . . 2_555 172.66(5) no
N4 Cd1 N8 2_555 . . 85.66(5) no
N6 Cd1 N8 2_555 . . 172.66(5) no
N8 Cd1 N8 . . 2_555 84.41(5) no
N4 Cd1 N6 2_555 . 2_555 87.00(5) no
N4 Cd1 N8 2_555 . 2_555 78.29(5) no
N6 Cd1 N8 2_555 . 2_555 93.96(5) no
N1 Cd2 N2 . . . 73.78(5) no
N1 Cd2 N3 . . . 85.30(5) no
N1 Cd2 N5 . . . 164.24(5) no
N1 Cd2 N9 . . . 98.44(5) no
N1 Cd2 N10 . . . 87.32(5) no
N2 Cd2 N3 . . . 96.61(5) no
N2 Cd2 N5 . . . 93.64(5) no
N2 Cd2 N9 . . . 88.25(5) no
N2 Cd2 N10 . . . 159.01(5) no
N3 Cd2 N5 . . . 86.82(5) no
N3 Cd2 N9 . . . 174.57(5) no
N3 Cd2 N10 . . . 90.72(5) no
N5 Cd2 N9 . . . 90.45(5) no
N5 Cd2 N10 . . . 106.43(5) no
N9 Cd2 N10 . . . 85.55(5) no
C5 Co1 C7 . . . 90.97(7) no
C5 Co1 C10 . . . 89.50(7) no
C5 Co1 C9 . . 1_565 93.00(7) no
C5 Co1 C8 . . 3_565 88.02(7) no
C5 Co1 C6 . . 3_575 177.34(7) no
C7 Co1 C10 . . . 178.90(7) no
C7 Co1 C9 . . 1_565 89.97(7) no
C7 Co1 C8 . . 3_565 89.18(7) no
C6 Co1 C7 3_575 . . 87.70(7) no
C9 Co1 C10 1_565 . . 91.00(7) no
C8 Co1 C10 3_565 . . 89.84(7) no
C6 Co1 C10 3_575 . . 91.80(7) no
C8 Co1 C9 3_565 . 1_565 178.69(7) no
C6 Co1 C9 3_575 . 1_565 89.30(7) no
C6 Co1 C8 3_575 . 3_565 89.67(7) no
Cd2 N1 C1 . . . 108.35(11) no
Cd2 N2 C2 . . . 109.74(11) no
Cd2 N3 C3 . . . 129.03(10) no
Cd1 N4 C4 . . . 127.42(10) no
Cd2 N5 C5 . . . 159.51(13) no
Cd1 N6 C6 . . . 143.00(13) no
Cd1 N8 C8 . . . 133.94(13) no
Cd2 N9 C9 . . . 170.36(14) no
Cd2 N10 C10 . . 3_565 175.27(14) no
H1A N1 H1B . . . 108.00 no
Cd2 N1 H1B . . . 110.00 no
C1 N1 H1A . . . 110.00 no
Cd2 N1 H1A . . . 110.00 no
C1 N1 H1B . . . 110.00 no
Cd2 N2 H2B . . . 110.00 no
C2 N2 H2A . . . 110.00 no
Cd2 N2 H2A . . . 110.00 no
H2A N2 H2B . . . 108.00 no
C2 N2 H2B . . . 110.00 no
H3A N3 H3B . . . 106.00 no
C3 N3 H3B . . . 105.00 no
Cd2 N3 H3A . . . 105.00 no
Cd2 N3 H3B . . . 105.00 no
C3 N3 H3A . . . 105.00 no
H4A N4 H4B . . . 106.00 no
Cd1 N4 H4B . . . 105.00 no
C4 N4 H4A . . . 105.00 no
Cd1 N4 H4A . . . 106.00 no
C4 N4 H4B . . . 105.00 no
N1 C1 C2 . . . 110.03(14) no
N2 C2 C1 . . . 110.31(15) no
N3 C3 C4 . . . 113.42(13) no
N4 C4 C3 . . . 111.55(14) no
Co1 C5 N5 . . . 175.92(14) no
Co1 C6 N6 3_575 . . 177.77(14) no
Co1 C7 N7 . . . 176.24(15) no
Co1 C8 N8 3_565 . . 177.11(14) no
Co1 C9 N9 1_545 . . 177.35(14) no
Co1 C10 N10 . . 3_565 176.13(14) no
N1 C1 H1C . . . 110.00 no
N1 C1 H1D . . . 110.00 no
C2 C1 H1C . . . 110.00 no
C2 C1 H1D . . . 110.00 no
H1C C1 H1D . . . 108.00 no
N2 C2 H2C . . . 110.00 no
N2 C2 H2D . . . 110.00 no
C1 C2 H2C . . . 110.00 no
C1 C2 H2D . . . 110.00 no
H2C C2 H2D . . . 108.00 no
N3 C3 H3C . . . 109.00 no
N3 C3 H3D . . . 109.00 no
C4 C3 H3C . . . 109.00 no
C4 C3 H3D . . . 109.00 no
H3C C3 H3D . . . 108.00 no
N4 C4 H4C . . . 109.00 no
N4 C4 H4D . . . 109.00 no
C3 C4 H4C . . . 109.00 no
C3 C4 H4D . . . 109.00 no
H4C C4 H4D . . . 108.00 no

loop_
_geom_bond_atom_site_label_1
_geom_bond_atom_site_label_2
_geom_bond_site_symmetry_1
_geom_bond_site_symmetry_2
_geom_bond_distance
_geom_bond_publ_flag
Cd1 N4 . . 2.3013(14) no
Cd1 N6 . . 2.2997(15) no
Cd1 N8 . . 2.4728(15) no
Cd1 N4 . 2_555 2.3013(14) no
Cd1 N6 . 2_555 2.2997(15) no
Cd1 N8 . 2_555 2.4728(15) no
Cd2 N1 . . 2.3928(16) no
Cd2 N2 . . 2.4069(15) no
Cd2 N3 . . 2.3522(13) no
Cd2 N5 . . 2.3363(14) no
Cd2 N9 . . 2.3423(15) no
Cd2 N10 . . 2.3636(15) no
Co1 C5 . . 1.9021(16) no
Co1 C7 . . 1.8875(16) no
Co1 C10 . . 1.9063(16) no
Co1 C9 . 1_565 1.9032(15) no
Co1 C8 . 3_565 1.8875(15) no
Co1 C6 . 3_575 1.8887(15) no
N1 C1 . . 1.469(2) no
N2 C2 . . 1.474(2) no
N3 C3 . . 1.481(2) no
N4 C4 . . 1.481(2) no
N5 C5 . . 1.153(2) no
N6 C6 . . 1.150(2) no
N7 C7 . . 1.147(2) no
N8 C8 . . 1.149(2) no
N9 C9 . . 1.150(2) no
N10 C10 . 3_565 1.150(2) no
N1 H1B . . 0.9200 no
N1 H1A . . 0.9200 no
N2 H2A . . 0.9200 no
N2 H2B . . 0.9200 no
N3 H3B . . 0.9200 no
N3 H3A . . 0.9200 no
N4 H4A . . 0.9200 no
N4 H4B . . 0.9200 no
C1 C2 . . 1.505(3) no
C3 C4 . . 1.506(2) no
C1 H1C . . 0.9900 no
C1 H1D . . 0.9900 no
C2 H2C . . 0.9900 no
C2 H2D . . 0.9900 no
C3 H3C . . 0.9900 no
C3 H3D . . 0.9900 no
C4 H4C . . 0.9900 no
C4 H4D . . 0.9900 no

loop_
_geom_hbond_atom_site_label_D
_geom_hbond_atom_site_label_H
_geom_hbond_atom_site_label_A
_geom_hbond_site_symmetry_A
_geom_hbond_distance_DH
_geom_hbond_distance_HA
_geom_hbond_distance_DA
_geom_hbond_angle_DHA
_geom_hbond_publ_flag
N2 H2A N7 7_565 0.92 2.62 3.291(2) 130 no
N3 H3A N7 7_565 0.92 2.14 2.960(2) 147 yes
N3 H3B N8 2_555 0.92 2.15 3.066(2) 172 yes
N4 H4A N10 . 0.92 2.46 3.338(2) 161 no
C1 H1C N7 7_555 0.99 2.61 3.407(2) 138 no

loop_
_geom_torsion_atom_site_label_1
_geom_torsion_atom_site_label_2
_geom_torsion_atom_site_label_3
_geom_torsion_atom_site_label_4
_geom_torsion_site_symmetry_1
_geom_torsion_site_symmetry_2
_geom_torsion_site_symmetry_3
_geom_torsion_site_symmetry_4
_geom_torsion
_geom_torsion_publ_flag
N6 Cd1 N4 C4 . . . . 89.22(13) no
N8 Cd1 N4 C4 . . . . -176.11(13) no
N4 Cd1 N4 C4 2_555 . . . -133.04(14) no
N6 Cd1 N4 C4 2_555 . . . 1.78(14) no
N8 Cd1 N4 C4 2_555 . . . -90.94(13) no
N4 Cd1 N6 C6 . . . . -43.4(2) no
N8 Cd1 N6 C6 . . . . -121.4(2) no
N4 Cd1 N6 C6 2_555 . . . 151.9(2) no
N6 Cd1 N6 C6 2_555 . . . 65.5(2) no
N4 Cd1 N8 C8 . . . . 18.52(17) no
N6 Cd1 N8 C8 . . . . 104.63(17) no
N4 Cd1 N8 C8 2_555 . . . -146.82(18) no
N8 Cd1 N8 C8 2_555 . . . -68.19(17) no
N2 Cd2 N1 C1 . . . . -19.62(10) no
N3 Cd2 N1 C1 . . . . -117.90(11) no
N9 Cd2 N1 C1 . . . . 66.06(11) no
N10 Cd2 N1 C1 . . . . 151.15(11) no
N1 Cd2 N2 C2 . . . . -10.74(10) no
N3 Cd2 N2 C2 . . . . 72.40(11) no
N5 Cd2 N2 C2 . . . . 159.61(11) no
N9 Cd2 N2 C2 . . . . -110.06(11) no
N10 Cd2 N2 C2 . . . . -37.3(2) no
N1 Cd2 N3 C3 . . . . -168.22(13) no
N2 Cd2 N3 C3 . . . . 118.75(13) no
N5 Cd2 N3 C3 . . . . 25.45(13) no
N10 Cd2 N3 C3 . . . . -80.97(13) no
N2 Cd2 N5 C5 . . . . -127.5(4) no
N3 Cd2 N5 C5 . . . . -31.1(4) no
N9 Cd2 N5 C5 . . . . 144.2(4) no
N10 Cd2 N5 C5 . . . . 58.7(4) no
Cd2 N1 C1 C2 . . . . 48.05(16) no
Cd2 N2 C2 C1 . . . . 39.73(16) no
Cd2 N3 C3 C4 . . . . 54.50(19) no
Cd1 N4 C4 C3 . . . . 47.95(17) no
N1 C1 C2 N2 . . . . -60.71(19) no
N3 C3 C4 N4 . . . . 57.59(18) no
